data_7210079
loop_
_publ_author_name
'Wang, Jiamin'
'Li, Shaoguang'
'Yang, Peiju'
'Huang, Xiaojuan'
'Yang, Xiao-Juan'
'Wu, Biao'

_publ_section_title
;
 From anion complexes to anion coordination polymers (ACPs): assembly with
 a 1,5-naphthylene bridged bis-bisurea ligand
;
_journal_issue 22
_journal_name_full CrystEngComm
_journal_page_first 4540
_journal_paper_doi 10.1039/c3ce26982e
_journal_volume 15
_journal_year 2013
_chemical_formula_sum 'C102 H174 N14 O16 S2'
_chemical_formula_weight 1916.67
_chemical_name_systematic
;
?
;
_space_group_IT_number 15
_symmetry_cell_setting monoclinic
_symmetry_space_group_name_Hall '-C 2yc'
_symmetry_space_group_name_H-M 'C 1 2/c 1'
_atom_sites_solution_hydrogens geom
_atom_sites_solution_primary direct
_atom_sites_solution_secondary difmap
_audit_creation_method SHELXL-97
_cell_angle_alpha 90.00
_cell_angle_beta 98.540(2)
_cell_angle_gamma 90.00
_cell_formula_units_Z 4
_cell_length_a 27.889(4)
_cell_length_b 16.427(2)
_cell_length_c 24.753(3)
_cell_measurement_temperature 153(2)
_cell_volume 11214(3)
_computing_cell_refinement 'Bruker SMART'
_computing_data_collection 'Bruker SMART APEX II'
_computing_data_reduction 'Bruker SAINT'
_computing_molecular_graphics SHELXTL
_computing_publication_material SHELXTL
_computing_structure_refinement 'SHELXL-97 (Sheldrick, 2008)'
_computing_structure_solution 'SHELXS-97 (Sheldrick, 2008)'
_diffrn_ambient_temperature 153(2)
_diffrn_measured_fraction_theta_full 0.978
_diffrn_measured_fraction_theta_max 0.978
_diffrn_measurement_device_type 'Bruker APEX II area detector'
_diffrn_measurement_method '\w scan'
_diffrn_radiation_monochromator graphite
_diffrn_radiation_source 'fine-focus sealed tube'
_diffrn_radiation_type MoK\a
_diffrn_radiation_wavelength 0.71073
_diffrn_reflns_av_R_equivalents 0.0535
_diffrn_reflns_av_sigmaI/netI 0.0798
_diffrn_reflns_limit_h_max 36
_diffrn_reflns_limit_h_min -36
_diffrn_reflns_limit_k_max 21
_diffrn_reflns_limit_k_min -15
_diffrn_reflns_limit_l_max 32
_diffrn_reflns_limit_l_min -32
_diffrn_reflns_number 43384
_diffrn_reflns_theta_full 27.49
_diffrn_reflns_theta_max 27.49
_diffrn_reflns_theta_min 2.05
_exptl_absorpt_coefficient_mu 0.112
_exptl_absorpt_correction_T_max 0.9889
_exptl_absorpt_correction_T_min 0.9725
_exptl_absorpt_correction_type multi-scan
_exptl_absorpt_process_details SADABS
_exptl_crystal_colour yellow
_exptl_crystal_density_diffrn 1.135
_exptl_crystal_density_method 'not measured'
_exptl_crystal_description plate
_exptl_crystal_F_000 4176
_exptl_crystal_size_max 0.25
_exptl_crystal_size_mid 0.25
_exptl_crystal_size_min 0.10
_platon_squeeze_details
;
;
_refine_diff_density_max 0.706
_refine_diff_density_min -0.638
_refine_diff_density_rms 0.054
_refine_ls_extinction_method none
_refine_ls_goodness_of_fit_ref 1.002
_refine_ls_hydrogen_treatment constr
_refine_ls_matrix_type full
_refine_ls_number_parameters 594
_refine_ls_number_reflns 12576
_refine_ls_number_restraints 16
_refine_ls_restrained_S_all 1.034
_refine_ls_R_factor_all 0.1931
_refine_ls_R_factor_gt 0.1040
_refine_ls_shift/su_max 0.000
_refine_ls_shift/su_mean 0.000
_refine_ls_structure_factor_coef Fsqd
_refine_ls_weighting_details 'calc w=1/[\s^2^(Fo^2^)+(0.0000P)^2^+39.9903P] where P=(Fo^2^+2Fc^2^)/3'
_refine_ls_weighting_scheme calc
_refine_ls_wR_factor_gt 0.1741
_refine_ls_wR_factor_ref 0.1990
_reflns_number_gt 5466
_reflns_number_total 12576
_reflns_threshold_expression >2sigma(I)
_cod_data_source_file c3ce26982e.txt
_cod_data_source_block 3
_cod_depositor_comments
;
The following automatic conversions were performed:

'_symmetry_cell_setting' value 'Monoclinic' changed to 'monoclinic'
according to /home/saulius/struct/CIF-dictionaries/cif_core.dic
dictionary named 'cif_core.dic' version 2.4.2 from
2011-04-26.

'_exptl_absorpt_correction_type' value 'Multi-scan'
changed to 'multi-scan' according to
/home/saulius/struct/CIF-dictionaries/cif_core.dic dictionary named
'cif_core.dic' version 2.4.2 from 2011-04-26.

Automatic conversion script
Id: cif_fix_values 1891 2012-01-12 08:04:46Z andrius 
;
_cod_original_cell_volume 11215(3)
_cod_original_sg_symbol_H-M 'C2/c '
_cod_database_code 7210079

loop_
_symmetry_equiv_pos_as_xyz
'x, y, z'
'-x, y, -z+1/2'
'x+1/2, y+1/2, z'
'-x+1/2, y+1/2, -z+1/2'
'-x, -y, -z'
'x, -y, z-1/2'
'-x+1/2, -y+1/2, -z'
'x+1/2, -y+1/2, z-1/2'

loop_
_atom_site_label
_atom_site_type_symbol
_atom_site_fract_x
_atom_site_fract_y
_atom_site_fract_z
_atom_site_U_iso_or_equiv
_atom_site_adp_type
_atom_site_occupancy
_atom_site_symmetry_multiplicity
_atom_site_calc_flag
_atom_site_refinement_flags
S1 S 0.17387(5) 0.69537(7) 0.19020(4) 0.0647(3) Uani 1 1 d .
O1 O 0.40456(17) 0.3377(7) -0.0292(2) 0.344(7) Uani 1 1 d .
O2 O 0.44947(15) 0.3827(3) 0.03722(19) 0.1266(16) Uani 1 1 d .
O3 O 0.21732(11) 0.2231(2) 0.10383(11) 0.0737(9) Uani 1 1 d .
O4 O 0.13570(12) 0.2391(2) 0.34266(11) 0.0799(10) Uani 1 1 d .
O6 O 0.19527(11) 0.76121(18) 0.16165(11) 0.0749(9) Uani 1 1 d .
O5 O 0.21334(11) 0.63588(17) 0.20945(11) 0.0678(8) Uani 1 1 d .
O7 O 0.15502(10) 0.7275(2) 0.23831(10) 0.0761(9) Uani 1 1 d .
O8 O 0.13515(13) 0.6555(2) 0.15366(13) 0.0927(11) Uani 1 1 d .
N1 N 0.41394(17) 0.3476(4) 0.0187(2) 0.125(2) Uani 1 1 d .
N2 N 0.29195(13) 0.2194(2) 0.15728(12) 0.0617(9) Uani 1 1 d .
H2A H 0.3069 0.2068 0.1901 0.074 Uiso 1 1 calc R
N3 N 0.22484(13) 0.1775(2) 0.19209(12) 0.0589(9) Uani 1 1 d .
H3A H 0.2458 0.1689 0.2218 0.071 Uiso 1 1 calc R
N4 N 0.19075(13) 0.1853(2) 0.29257(12) 0.0616(9) Uani 1 1 d .
H4A H 0.2218 0.1752 0.2929 0.074 Uiso 1 1 calc R
N5 N 0.21634(13) 0.2366(2) 0.37646(12) 0.0608(9) Uani 1 1 d .
H5A H 0.2453 0.2274 0.3676 0.073 Uiso 1 1 calc R
N6 N 0.1505(2) 0.4237(3) 0.2145(2) 0.1138(18) Uani 1 1 d .
N7 N 0.09177(14) 0.8544(2) 0.04015(13) 0.0708(10) Uani 1 1 d .
C1 C 0.38180(17) 0.3109(3) 0.05294(19) 0.0828(15) Uani 1 1 d .
C2 C 0.39751(17) 0.3072(3) 0.10813(18) 0.0791(14) Uani 1 1 d .
H2 H 0.4289 0.3257 0.1233 0.095 Uiso 1 1 calc R
C3 C 0.36629(17) 0.2758(3) 0.14060(17) 0.0729(13) Uani 1 1 d .
H3 H 0.3768 0.2722 0.1788 0.087 Uiso 1 1 calc R
C4 C 0.32045(15) 0.2493(3) 0.12023(15) 0.0566(10) Uani 1 1 d .
C5 C 0.30657(16) 0.2508(3) 0.06356(16) 0.0707(13) Uani 1 1 d .
H5 H 0.2758 0.2301 0.0479 0.085 Uiso 1 1 calc R
C6 C 0.33721(17) 0.2820(4) 0.03077(18) 0.0870(17) Uani 1 1 d .
H6 H 0.3275 0.2838 -0.0077 0.104 Uiso 1 1 calc R
C7 C 0.24266(17) 0.2075(3) 0.14764(15) 0.0598(11) Uani 1 1 d .
C8 C 0.17573(16) 0.1589(2) 0.19470(15) 0.0566(10) Uani 1 1 d .
C9 C 0.14364(16) 0.1371(3) 0.14889(16) 0.0646(12) Uani 1 1 d .
H9 H 0.1549 0.1348 0.1145 0.078 Uiso 1 1 calc R
C10 C 0.09617(18) 0.1189(3) 0.15163(17) 0.0752(13) Uani 1 1 d .
H10 H 0.0747 0.1051 0.1195 0.090 Uiso 1 1 calc R
C11 C 0.07983(19) 0.1210(3) 0.2020(2) 0.0838(15) Uani 1 1 d .
H11 H 0.0470 0.1084 0.2046 0.101 Uiso 1 1 calc R
C12 C 0.11113(18) 0.1412(3) 0.24763(18) 0.0779(14) Uani 1 1 d .
H12 H 0.0999 0.1409 0.2820 0.094 Uiso 1 1 calc R
C13 C 0.15841(17) 0.1619(3) 0.24534(16) 0.0606(11) Uani 1 1 d .
C14 C 0.17749(18) 0.2223(3) 0.33757(16) 0.0636(12) Uani 1 1 d .
C15 C 0.21410(16) 0.2650(3) 0.43006(14) 0.0586(11) Uani 1 1 d .
C16 C 0.17979(16) 0.3188(3) 0.44134(16) 0.0666(12) Uani 1 1 d .
H16 H 0.1554 0.3369 0.4130 0.080 Uiso 1 1 calc R
C17 C 0.25024(14) 0.2348(2) 0.47275(13) 0.0529(10) Uani 1 1 d .
C18 C 0.28607(15) 0.1779(2) 0.46347(14) 0.0562(11) Uani 1 1 d .
H18 H 0.2865 0.1576 0.4276 0.067 Uiso 1 1 calc R
C19 C 0.31955(16) 0.1521(3) 0.50436(15) 0.0653(12) Uani 1 1 d .
H19 H 0.3432 0.1138 0.4970 0.078 Uiso 1 1 calc R
C20 C 0.1980(3) 0.3840(4) 0.2380(3) 0.135(3) Uani 1 1 d .
H20A H 0.2074 0.3457 0.2106 0.162 Uiso 1 1 calc R
H20B H 0.1928 0.3516 0.2704 0.162 Uiso 1 1 calc R
C21 C 0.2416(3) 0.4445(7) 0.2555(4) 0.186(4) Uani 1 1 d .
H21A H 0.2336 0.4965 0.2361 0.223 Uiso 1 1 calc R
H21B H 0.2428 0.4557 0.2950 0.223 Uiso 1 1 calc R
C22 C 0.2893(5) 0.4220(8) 0.2469(5) 0.277(5) Uani 1 1 d D
H22A H 0.3127 0.4461 0.2766 0.332 Uiso 1 1 calc R
H22B H 0.2922 0.3621 0.2503 0.332 Uiso 1 1 calc R
C23 C 0.3024(5) 0.4443(8) 0.1983(5) 0.277(5) Uani 1 1 d D
H23A H 0.2805 0.4188 0.1684 0.416 Uiso 1 1 calc R
H23B H 0.3358 0.4266 0.1968 0.416 Uiso 1 1 calc R
H23C H 0.3004 0.5036 0.1945 0.416 Uiso 1 1 calc R
C24 C 0.1541(3) 0.4624(4) 0.1596(3) 0.130(3) Uani 1 1 d .
H24A H 0.1833 0.4974 0.1634 0.156 Uiso 1 1 calc R
H24B H 0.1255 0.4979 0.1493 0.156 Uiso 1 1 calc R
C25 C 0.1568(3) 0.4015(4) 0.1137(3) 0.161(3) Uani 1 1 d .
H25A H 0.1257 0.3715 0.1056 0.193 Uiso 1 1 calc R
H25B H 0.1830 0.3617 0.1249 0.193 Uiso 1 1 calc R
C26 C 0.1668(4) 0.4480(6) 0.0625(4) 0.216(5) Uani 1 1 d D
H26A H 0.1492 0.4211 0.0296 0.259 Uiso 1 1 calc R
H26B H 0.1542 0.5042 0.0638 0.259 Uiso 1 1 calc R
C27 C 0.2182(6) 0.4512(9) 0.0580(5) 0.53(2) Uani 1 1 d D
H27A H 0.2367 0.4658 0.0935 0.791 Uiso 1 1 calc R
H27B H 0.2237 0.4921 0.0308 0.791 Uiso 1 1 calc R
H27C H 0.2289 0.3978 0.0467 0.791 Uiso 1 1 calc R
C28 C 0.1378(2) 0.4923(3) 0.2503(3) 0.106(2) Uani 1 1 d .
H28A H 0.1068 0.5169 0.2330 0.127 Uiso 1 1 calc R
H28B H 0.1631 0.5347 0.2517 0.127 Uiso 1 1 calc R
C29 C 0.1326(2) 0.4684(4) 0.3084(3) 0.114(2) Uani 1 1 d .
H29A H 0.1634 0.4446 0.3267 0.137 Uiso 1 1 calc R
H29B H 0.1068 0.4271 0.3080 0.137 Uiso 1 1 calc R
C30 C 0.1200(2) 0.5436(4) 0.3393(3) 0.111(2) Uani 1 1 d .
H30A H 0.1463 0.5841 0.3394 0.133 Uiso 1 1 calc R
H30B H 0.0899 0.5679 0.3195 0.133 Uiso 1 1 calc R
C31 C 0.1128(3) 0.5271(5) 0.3971(3) 0.158(3) Uani 1 1 d .
H31A H 0.0823 0.4978 0.3973 0.238 Uiso 1 1 calc R
H31B H 0.1118 0.5788 0.4166 0.238 Uiso 1 1 calc R
H31C H 0.1398 0.4940 0.4151 0.238 Uiso 1 1 calc R
C32 C 0.1119(3) 0.3582(4) 0.2102(3) 0.131(3) Uani 1 1 d .
H32A H 0.1209 0.3143 0.1862 0.157 Uiso 1 1 calc R
H32B H 0.1116 0.3344 0.2469 0.157 Uiso 1 1 calc R
C34 C 0.0261(4) 0.3160(5) 0.1777(4) 0.184(4) Uani 1 1 d .
H34A H 0.0367 0.2794 0.1500 0.220 Uiso 1 1 calc R
H34B H 0.0263 0.2843 0.2117 0.220 Uiso 1 1 calc R
C35 C -0.0233(3) 0.3429(6) 0.1584(5) 0.240(7) Uani 1 1 d .
H35A H -0.0347 0.3771 0.1864 0.361 Uiso 1 1 calc R
H35B H -0.0445 0.2954 0.1513 0.361 Uiso 1 1 calc R
H35C H -0.0239 0.3743 0.1247 0.361 Uiso 1 1 calc R
C36 C 0.14596(19) 0.8673(3) 0.0519(2) 0.0900(16) Uani 1 1 d .
H36A H 0.1585 0.8388 0.0863 0.108 Uiso 1 1 calc R
H36B H 0.1609 0.8415 0.0223 0.108 Uiso 1 1 calc R
C37 C 0.1621(3) 0.9541(5) 0.0569(4) 0.178(4) Uani 1 1 d .
H37A H 0.1486 0.9816 0.0869 0.214 Uiso 1 1 calc R
H37B H 0.1516 0.9840 0.0225 0.214 Uiso 1 1 calc R
C38 C 0.2188(3) 0.9499(6) 0.0696(5) 0.220(4) Uani 1 1 d D
H38A H 0.2279 0.9086 0.0984 0.264 Uiso 1 1 calc R
H38B H 0.2313 0.9308 0.0363 0.264 Uiso 1 1 calc R
C39 C 0.2429(3) 1.0255(6) 0.0870(4) 0.220(4) Uani 1 1 d D
H39A H 0.2306 1.0691 0.0616 0.331 Uiso 1 1 calc R
H39B H 0.2779 1.0195 0.0874 0.331 Uiso 1 1 calc R
H39C H 0.2365 1.0392 0.1238 0.331 Uiso 1 1 calc R
C40 C 0.0694(3) 0.8932(4) -0.01324(19) 0.156(2) Uani 1 1 d .
H40A H 0.0804 0.9505 -0.0134 0.187 Uiso 1 1 calc R
H40B H 0.0338 0.8938 -0.0146 0.187 Uiso 1 1 calc R
C44 C 0.08376(19) 0.7634(3) 0.03813(19) 0.0831(14) Uani 1 1 d .
H44A H 0.1003 0.7410 0.0087 0.100 Uiso 1 1 calc R
H44B H 0.0999 0.7400 0.0730 0.100 Uiso 1 1 calc R
C45 C 0.0319(2) 0.7338(4) 0.0289(3) 0.126(2) Uani 1 1 d .
H45A H 0.0161 0.7480 0.0609 0.152 Uiso 1 1 calc R
H45B H 0.0140 0.7613 -0.0036 0.152 Uiso 1 1 calc R
C46 C 0.0299(3) 0.6441(5) 0.0204(4) 0.194(4) Uani 1 1 d .
H46A H 0.0472 0.6166 0.0533 0.233 Uiso 1 1 calc R
H46B H 0.0466 0.6299 -0.0109 0.233 Uiso 1 1 calc R
C47 C -0.0219(4) 0.6139(9) 0.0096(7) 0.378(12) Uani 1 1 d .
H47A H -0.0243 0.5689 -0.0167 0.566 Uiso 1 1 calc R
H47B H -0.0433 0.6584 -0.0054 0.566 Uiso 1 1 calc R
H47C H -0.0317 0.5948 0.0438 0.566 Uiso 1 1 calc R
C48 C 0.06690(16) 0.8941(3) 0.08346(16) 0.0736(13) Uani 1 1 d .
H48A H 0.0717 0.9536 0.0816 0.088 Uiso 1 1 calc R
H48B H 0.0317 0.8835 0.0747 0.088 Uiso 1 1 calc R
C49 C 0.08346(17) 0.8670(4) 0.14058(17) 0.104(2) Uani 1 1 d .
H49A H 0.1168 0.8870 0.1529 0.125 Uiso 1 1 calc R
H49B H 0.0840 0.8067 0.1421 0.125 Uiso 1 1 calc R
C50 C 0.04931(17) 0.8997(4) 0.17820(18) 0.0866(16) Uani 1 1 d .
H50A H 0.0457 0.9592 0.1726 0.104 Uiso 1 1 calc R
H50B H 0.0169 0.8748 0.1677 0.104 Uiso 1 1 calc R
C51 C 0.0656(2) 0.8840(6) 0.2367(2) 0.178(4) Uani 1 1 d .
H51A H 0.0643 0.8254 0.2438 0.267 Uiso 1 1 calc R
H51B H 0.0445 0.9128 0.2586 0.267 Uiso 1 1 calc R
H51C H 0.0990 0.9033 0.2467 0.267 Uiso 1 1 calc R
C33 C 0.0621(3) 0.3865(4) 0.1886(3) 0.144(3) Uani 1 1 d .
H33A H 0.0629 0.4170 0.1542 0.173 Uiso 1 1 calc R
H33B H 0.0508 0.4243 0.2153 0.173 Uiso 1 1 calc R
C43 C 0.0523(3) 0.8909(7) -0.1174(3) 0.197(5) Uani 1 1 d D
H43A H 0.0499 0.8547 -0.1496 0.237 Uiso 1 1 calc R
H43B H 0.0197 0.9095 -0.1117 0.237 Uiso 1 1 calc R
C42 C 0.0878(5) 0.9618(5) -0.1204(4) 0.227(6) Uani 1 1 d D
H42A H 0.0803 1.0058 -0.0962 0.340 Uiso 1 1 calc R
H42B H 0.0846 0.9819 -0.1580 0.340 Uiso 1 1 calc R
H42C H 0.1210 0.9428 -0.1087 0.340 Uiso 1 1 calc R
C41 C 0.0813(3) 0.8515(4) -0.06513(19) 0.156(2) Uani 1 1 d D
H41A H 0.0731 0.7930 -0.0641 0.187 Uiso 1 1 calc R
H41B H 0.1165 0.8562 -0.0665 0.187 Uiso 1 1 calc R

loop_
_atom_site_aniso_label
_atom_site_aniso_U_11
_atom_site_aniso_U_22
_atom_site_aniso_U_33
_atom_site_aniso_U_23
_atom_site_aniso_U_13
_atom_site_aniso_U_12
S1 0.0897(8) 0.0616(7) 0.0442(5) -0.0012(5) 0.0144(5) -0.0161(7)
O1 0.102(4) 0.82(2) 0.098(3) 0.198(7) -0.032(3) -0.160(7)
O2 0.072(3) 0.174(5) 0.137(4) 0.040(3) 0.028(3) -0.004(3)
O3 0.077(2) 0.099(3) 0.0451(15) 0.0079(15) 0.0080(14) 0.0018(18)
O4 0.086(2) 0.104(3) 0.0529(17) -0.0037(16) 0.0182(15) 0.024(2)
O6 0.115(2) 0.0568(19) 0.0633(17) 0.0038(14) 0.0474(17) -0.0025(17)
O5 0.085(2) 0.0537(19) 0.0651(17) -0.0001(14) 0.0129(15) -0.0135(16)
O7 0.078(2) 0.108(3) 0.0443(15) 0.0083(15) 0.0177(14) -0.0016(18)
O8 0.117(3) 0.071(2) 0.079(2) -0.0056(18) -0.0223(19) -0.022(2)
N1 0.060(3) 0.220(7) 0.092(4) 0.077(4) 0.000(3) 0.002(4)
N2 0.071(2) 0.074(3) 0.0400(17) -0.0021(16) 0.0084(16) 0.0028(19)
N3 0.077(2) 0.061(2) 0.0408(17) -0.0061(15) 0.0133(16) 0.0054(19)
N4 0.079(2) 0.064(2) 0.0439(17) 0.0036(16) 0.0157(16) 0.0119(19)
N5 0.079(2) 0.066(2) 0.0403(17) 0.0029(16) 0.0190(17) 0.0165(19)
N6 0.156(5) 0.050(3) 0.152(5) 0.020(3) 0.081(4) 0.009(3)
N7 0.084(3) 0.080(3) 0.050(2) -0.0124(19) 0.0128(18) 0.004(2)
C1 0.066(3) 0.114(4) 0.070(3) 0.037(3) 0.014(2) 0.013(3)
C2 0.063(3) 0.108(4) 0.064(3) 0.006(3) 0.002(2) 0.001(3)
C3 0.071(3) 0.096(4) 0.052(2) 0.000(2) 0.007(2) 0.005(3)
C4 0.065(3) 0.057(3) 0.048(2) 0.0003(19) 0.0087(19) 0.009(2)
C5 0.063(3) 0.096(4) 0.051(2) 0.015(2) 0.005(2) -0.002(3)
C6 0.062(3) 0.141(5) 0.056(3) 0.036(3) 0.001(2) 0.004(3)
C7 0.078(3) 0.058(3) 0.044(2) -0.0041(19) 0.013(2) 0.009(2)
C8 0.075(3) 0.049(3) 0.047(2) 0.0029(19) 0.015(2) 0.009(2)
C9 0.079(3) 0.070(3) 0.049(2) -0.007(2) 0.021(2) 0.001(3)
C10 0.086(3) 0.087(4) 0.055(3) -0.005(2) 0.016(2) -0.005(3)
C11 0.078(3) 0.102(4) 0.073(3) 0.002(3) 0.020(3) -0.010(3)
C12 0.086(4) 0.096(4) 0.057(3) 0.002(3) 0.027(2) -0.005(3)
C13 0.080(3) 0.052(3) 0.051(2) 0.0022(19) 0.013(2) 0.007(2)
C14 0.084(3) 0.065(3) 0.044(2) 0.007(2) 0.020(2) 0.015(3)
C15 0.082(3) 0.056(3) 0.041(2) 0.0066(18) 0.023(2) 0.013(2)
C16 0.086(3) 0.069(3) 0.047(2) 0.007(2) 0.015(2) 0.021(3)
C17 0.072(3) 0.049(2) 0.0425(19) 0.0058(18) 0.0254(19) 0.007(2)
C18 0.080(3) 0.055(3) 0.0388(19) 0.0029(18) 0.0248(19) 0.011(2)
C19 0.089(3) 0.060(3) 0.050(2) 0.004(2) 0.023(2) 0.026(2)
C20 0.183(8) 0.089(5) 0.155(6) 0.044(4) 0.100(6) 0.069(5)
C21 0.129(7) 0.211(11) 0.240(10) 0.086(8) 0.099(7) 0.035(7)
C22 0.362(12) 0.240(10) 0.260(12) 0.097(8) 0.151(10) 0.185(9)
C23 0.362(12) 0.240(10) 0.260(12) 0.097(8) 0.151(10) 0.185(9)
C24 0.180(7) 0.074(4) 0.151(6) 0.025(4) 0.078(5) 0.022(4)
C25 0.279(10) 0.085(5) 0.135(6) 0.024(4) 0.090(6) 0.043(6)
C26 0.353(15) 0.153(8) 0.169(8) 0.086(7) 0.131(9) 0.063(9)
C27 0.81(4) 0.44(2) 0.48(2) 0.37(2) 0.56(3) 0.47(3)
C28 0.120(5) 0.050(3) 0.160(6) -0.003(3) 0.058(4) 0.001(3)
C29 0.127(5) 0.069(4) 0.163(6) 0.003(4) 0.073(5) -0.001(4)
C30 0.110(5) 0.078(4) 0.149(6) -0.015(4) 0.033(4) 0.009(3)
C31 0.180(8) 0.139(7) 0.166(8) -0.047(6) 0.058(6) 0.024(6)
C32 0.177(7) 0.064(4) 0.170(7) -0.013(4) 0.084(6) 0.002(5)
C34 0.210(10) 0.099(6) 0.266(11) -0.051(6) 0.116(9) -0.056(7)
C35 0.147(8) 0.181(10) 0.421(18) -0.144(11) 0.137(10) -0.066(8)
C36 0.101(4) 0.094(4) 0.085(3) -0.033(3) 0.048(3) -0.008(3)
C37 0.133(6) 0.168(8) 0.268(10) -0.139(7) 0.141(7) -0.071(5)
C38 0.162(6) 0.196(8) 0.332(9) -0.140(7) 0.131(6) -0.049(5)
C39 0.162(6) 0.196(8) 0.332(9) -0.140(7) 0.131(6) -0.049(5)
C40 0.277(6) 0.151(5) 0.044(2) 0.021(2) 0.042(3) 0.095(4)
C44 0.100(4) 0.079(4) 0.070(3) -0.012(3) 0.012(3) 0.008(3)
C45 0.115(5) 0.116(6) 0.154(6) -0.043(5) 0.037(4) -0.031(4)
C46 0.193(9) 0.131(8) 0.282(12) -0.079(7) 0.111(8) -0.071(7)
C47 0.266(15) 0.35(2) 0.57(3) -0.203(19) 0.219(17) -0.208(15)
C48 0.066(3) 0.098(4) 0.060(3) -0.016(2) 0.015(2) -0.002(3)
C49 0.068(3) 0.193(7) 0.050(3) -0.021(3) 0.008(2) 0.027(4)
C50 0.071(3) 0.127(5) 0.065(3) -0.015(3) 0.020(2) 0.005(3)
C51 0.117(5) 0.362(13) 0.057(3) -0.013(5) 0.019(3) 0.068(7)
C33 0.186(8) 0.072(5) 0.190(8) -0.042(5) 0.077(7) -0.030(5)
C43 0.146(7) 0.349(16) 0.108(6) -0.052(8) 0.054(5) -0.027(8)
C42 0.410(18) 0.145(8) 0.167(8) -0.027(6) 0.181(11) -0.008(9)
C41 0.277(6) 0.151(5) 0.044(2) 0.021(2) 0.042(3) 0.095(4)

loop_
_atom_type_symbol
_atom_type_description
_atom_type_scat_dispersion_real
_atom_type_scat_dispersion_imag
_atom_type_scat_source
C C 0.0033 0.0016 'International Tables Vol C Tables 4.2.6.8 and 6.1.1.4'
H H 0.0000 0.0000 'International Tables Vol C Tables 4.2.6.8 and 6.1.1.4'
N N 0.0061 0.0033 'International Tables Vol C Tables 4.2.6.8 and 6.1.1.4'
O O 0.0106 0.0060 'International Tables Vol C Tables 4.2.6.8 and 6.1.1.4'
S S 0.1246 0.1234 'International Tables Vol C Tables 4.2.6.8 and 6.1.1.4'

loop_
_geom_angle_atom_site_label_1
_geom_angle_atom_site_label_2
_geom_angle_atom_site_label_3
_geom_angle
_geom_angle_site_symmetry_1
_geom_angle_site_symmetry_3
O8 S1 O6 110.47(19) . .
O8 S1 O7 110.1(2) . .
O6 S1 O7 110.26(18) . .
O8 S1 O5 110.26(19) . .
O6 S1 O5 107.60(18) . .
O7 S1 O5 108.13(17) . .
O2 N1 O1 120.3(5) . .
O2 N1 C1 122.1(5) . .
O1 N1 C1 117.6(6) . .
C7 N2 C4 126.2(3) . .
C7 N2 H2A 116.9 . .
C4 N2 H2A 116.9 . .
C7 N3 C8 125.9(3) . .
C7 N3 H3A 117.1 . .
C8 N3 H3A 117.1 . .
C14 N4 C13 125.1(4) . .
C14 N4 H4A 117.4 . .
C13 N4 H4A 117.4 . .
C14 N5 C15 125.4(3) . .
C14 N5 H5A 117.3 . .
C15 N5 H5A 117.3 . .
C28 N6 C20 111.4(5) . .
C28 N6 C32 110.2(4) . .
C20 N6 C32 107.1(5) . .
C28 N6 C24 105.4(4) . .
C20 N6 C24 110.8(5) . .
C32 N6 C24 112.1(6) . .
C48 N7 C36 110.8(3) . .
C48 N7 C44 111.7(4) . .
C36 N7 C44 106.5(4) . .
C48 N7 C40 105.4(4) . .
C36 N7 C40 112.3(5) . .
C44 N7 C40 110.3(4) . .
C6 C1 C2 121.4(4) . .
C6 C1 N1 120.8(4) . .
C2 C1 N1 117.8(5) . .
C3 C2 C1 117.6(4) . .
C3 C2 H2 121.2 . .
C1 C2 H2 121.2 . .
C2 C3 C4 122.8(4) . .
C2 C3 H3 118.6 . .
C4 C3 H3 118.6 . .
C3 C4 N2 117.5(4) . .
C3 C4 C5 117.8(4) . .
N2 C4 C5 124.6(4) . .
C6 C5 C4 119.9(4) . .
C6 C5 H5 120.0 . .
C4 C5 H5 120.0 . .
C5 C6 C1 120.3(4) . .
C5 C6 H6 119.8 . .
C1 C6 H6 119.8 . .
O3 C7 N3 123.8(4) . .
O3 C7 N2 123.5(4) . .
N3 C7 N2 112.7(4) . .
C9 C8 C13 118.2(4) . .
C9 C8 N3 122.1(3) . .
C13 C8 N3 119.7(4) . .
C10 C9 C8 121.9(4) . .
C10 C9 H9 119.0 . .
C8 C9 H9 119.0 . .
C9 C10 C11 119.2(4) . .
C9 C10 H10 120.4 . .
C11 C10 H10 120.4 . .
C12 C11 C10 119.6(5) . .
C12 C11 H11 120.2 . .
C10 C11 H11 120.2 . .
C11 C12 C13 121.9(4) . .
C11 C12 H12 119.1 . .
C13 C12 H12 119.1 . .
C12 C13 C8 119.1(4) . .
C12 C13 N4 122.1(4) . .
C8 C13 N4 118.8(4) . .
O4 C14 N5 124.1(4) . .
O4 C14 N4 124.2(4) . .
N5 C14 N4 111.7(4) . .
C16 C15 N5 122.4(4) . .
C16 C15 C17 120.8(3) . .
N5 C15 C17 116.8(3) . .
C15 C16 C19 120.0(4) . 7_556
C15 C16 H16 120.0 . .
C19 C16 H16 120.0 7_556 .
C18 C17 C15 123.1(3) . .
C18 C17 C17 119.2(4) . 7_556
C15 C17 C17 117.7(4) . 7_556
C19 C18 C17 121.1(3) . .
C19 C18 H18 119.4 . .
C17 C18 H18 119.4 . .
C18 C19 C16 121.1(4) . 7_556
C18 C19 H19 119.4 . .
C16 C19 H19 119.4 7_556 .
N6 C20 C21 115.4(6) . .
N6 C20 H20A 108.4 . .
C21 C20 H20A 108.4 . .
N6 C20 H20B 108.4 . .
C21 C20 H20B 108.4 . .
H20A C20 H20B 107.5 . .
C22 C21 C20 119.5(10) . .
C22 C21 H21A 107.4 . .
C20 C21 H21A 107.4 . .
C22 C21 H21B 107.4 . .
C20 C21 H21B 107.4 . .
H21A C21 H21B 107.0 . .
C23 C22 C21 116.2(11) . .
C23 C22 H22A 108.2 . .
C21 C22 H22A 108.2 . .
C23 C22 H22B 108.2 . .
C21 C22 H22B 108.2 . .
H22A C22 H22B 107.4 . .
C22 C23 H23A 109.5 . .
C22 C23 H23B 109.5 . .
H23A C23 H23B 109.5 . .
C22 C23 H23C 109.5 . .
H23A C23 H23C 109.5 . .
H23B C23 H23C 109.5 . .
N6 C24 C25 114.2(5) . .
N6 C24 H24A 108.7 . .
C25 C24 H24A 108.7 . .
N6 C24 H24B 108.7 . .
C25 C24 H24B 108.7 . .
H24A C24 H24B 107.6 . .
C24 C25 C26 108.8(7) . .
C24 C25 H25A 109.9 . .
C26 C25 H25A 109.9 . .
C24 C25 H25B 109.9 . .
C26 C25 H25B 109.9 . .
H25A C25 H25B 108.3 . .
C27 C26 C25 112.6(8) . .
C27 C26 H26A 109.1 . .
C25 C26 H26A 109.1 . .
C27 C26 H26B 109.1 . .
C25 C26 H26B 109.1 . .
H26A C26 H26B 107.8 . .
C26 C27 H27A 109.5 . .
C26 C27 H27B 109.5 . .
H27A C27 H27B 109.5 . .
C26 C27 H27C 109.5 . .
H27A C27 H27C 109.5 . .
H27B C27 H27C 109.5 . .
N6 C28 C29 115.3(5) . .
N6 C28 H28A 108.5 . .
C29 C28 H28A 108.5 . .
N6 C28 H28B 108.5 . .
C29 C28 H28B 108.5 . .
H28A C28 H28B 107.5 . .
C28 C29 C30 109.1(5) . .
C28 C29 H29A 109.9 . .
C30 C29 H29A 109.9 . .
C28 C29 H29B 109.9 . .
C30 C29 H29B 109.9 . .
H29A C29 H29B 108.3 . .
C31 C30 C29 114.0(6) . .
C31 C30 H30A 108.8 . .
C29 C30 H30A 108.8 . .
C31 C30 H30B 108.8 . .
C29 C30 H30B 108.8 . .
H30A C30 H30B 107.6 . .
C30 C31 H31A 109.5 . .
C30 C31 H31B 109.5 . .
H31A C31 H31B 109.5 . .
C30 C31 H31C 109.5 . .
H31A C31 H31C 109.5 . .
H31B C31 H31C 109.5 . .
C33 C32 N6 114.7(6) . .
C33 C32 H32A 108.6 . .
N6 C32 H32A 108.6 . .
C33 C32 H32B 108.6 . .
N6 C32 H32B 108.6 . .
H32A C32 H32B 107.6 . .
C35 C34 C33 113.1(8) . .
C35 C34 H34A 109.0 . .
C33 C34 H34A 109.0 . .
C35 C34 H34B 109.0 . .
C33 C34 H34B 109.0 . .
H34A C34 H34B 107.8 . .
C34 C35 H35A 109.5 . .
C34 C35 H35B 109.5 . .
H35A C35 H35B 109.5 . .
C34 C35 H35C 109.5 . .
H35A C35 H35C 109.5 . .
H35B C35 H35C 109.5 . .
C37 C36 N7 115.5(5) . .
C37 C36 H36A 108.4 . .
N7 C36 H36A 108.4 . .
C37 C36 H36B 108.4 . .
N7 C36 H36B 108.4 . .
H36A C36 H36B 107.5 . .
C36 C37 C38 104.8(7) . .
C36 C37 H37A 110.8 . .
C38 C37 H37A 110.8 . .
C36 C37 H37B 110.8 . .
C38 C37 H37B 110.8 . .
H37A C37 H37B 108.9 . .
C39 C38 C37 115.5(8) . .
C39 C38 H38A 108.4 . .
C37 C38 H38A 108.4 . .
C39 C38 H38B 108.4 . .
C37 C38 H38B 108.4 . .
H38A C38 H38B 107.5 . .
C38 C39 H39A 109.5 . .
C38 C39 H39B 109.5 . .
H39A C39 H39B 109.5 . .
C38 C39 H39C 109.5 . .
H39A C39 H39C 109.5 . .
H39B C39 H39C 109.5 . .
N7 C40 C41 115.5(5) . .
N7 C40 H40A 108.4 . .
C41 C40 H40A 108.4 . .
N7 C40 H40B 108.4 . .
C41 C40 H40B 108.4 . .
H40A C40 H40B 107.5 . .
C45 C44 N7 117.1(5) . .
C45 C44 H44A 108.0 . .
N7 C44 H44A 108.0 . .
C45 C44 H44B 108.0 . .
N7 C44 H44B 108.0 . .
H44A C44 H44B 107.3 . .
C46 C45 C44 110.7(6) . .
C46 C45 H45A 109.5 . .
C44 C45 H45A 109.5 . .
C46 C45 H45B 109.5 . .
C44 C45 H45B 109.5 . .
H45A C45 H45B 108.1 . .
C45 C46 C47 111.3(9) . .
C45 C46 H46A 109.4 . .
C47 C46 H46A 109.4 . .
C45 C46 H46B 109.4 . .
C47 C46 H46B 109.4 . .
H46A C46 H46B 108.0 . .
C46 C47 H47A 109.5 . .
C46 C47 H47B 109.5 . .
H47A C47 H47B 109.5 . .
C46 C47 H47C 109.5 . .
H47A C47 H47C 109.5 . .
H47B C47 H47C 109.5 . .
C49 C48 N7 115.8(4) . .
C49 C48 H48A 108.3 . .
N7 C48 H48A 108.3 . .
C49 C48 H48B 108.3 . .
N7 C48 H48B 108.3 . .
H48A C48 H48B 107.4 . .
C48 C49 C50 109.9(4) . .
C48 C49 H49A 109.7 . .
C50 C49 H49A 109.7 . .
C48 C49 H49B 109.7 . .
C50 C49 H49B 109.7 . .
H49A C49 H49B 108.2 . .
C51 C50 C49 114.0(4) . .
C51 C50 H50A 108.7 . .
C49 C50 H50A 108.7 . .
C51 C50 H50B 108.7 . .
C49 C50 H50B 108.7 . .
H50A C50 H50B 107.6 . .
C50 C51 H51A 109.5 . .
C50 C51 H51B 109.5 . .
H51A C51 H51B 109.5 . .
C50 C51 H51C 109.5 . .
H51A C51 H51C 109.5 . .
H51B C51 H51C 109.5 . .
C32 C33 C34 112.3(7) . .
C32 C33 H33A 109.1 . .
C34 C33 H33A 109.1 . .
C32 C33 H33B 109.1 . .
C34 C33 H33B 109.1 . .
H33A C33 H33B 107.9 . .
C42 C43 C41 95.5(6) . .
C42 C43 H43A 112.6 . .
C41 C43 H43A 112.6 . .
C42 C43 H43B 112.6 . .
C41 C43 H43B 112.6 . .
H43A C43 H43B 110.1 . .
C43 C42 H42A 109.5 . .
C43 C42 H42B 109.5 . .
H42A C42 H42B 109.5 . .
C43 C42 H42C 109.5 . .
H42A C42 H42C 109.5 . .
H42B C42 H42C 109.5 . .
C40 C41 C43 111.1(5) . .
C40 C41 H41A 109.4 . .
C43 C41 H41A 109.4 . .
C40 C41 H41B 109.4 . .
C43 C41 H41B 109.4 . .
H41A C41 H41B 108.0 . .

loop_
_geom_bond_atom_site_label_1
_geom_bond_atom_site_label_2
_geom_bond_distance
_geom_bond_site_symmetry_2
S1 O8 1.457(3) .
S1 O6 1.466(3) .
S1 O7 1.469(3) .
S1 O5 1.496(3) .
O1 N1 1.186(7) .
O2 N1 1.179(6) .
O3 C7 1.230(4) .
O4 C14 1.222(5) .
N1 C1 1.453(6) .
N2 C7 1.374(5) .
N2 C4 1.390(5) .
N2 H2A 0.8800 .
N3 C7 1.365(5) .
N3 C8 1.414(5) .
N3 H3A 0.8800 .
N4 C14 1.367(5) .
N4 C13 1.420(5) .
N4 H4A 0.8800 .
N5 C14 1.359(5) .
N5 C15 1.417(4) .
N5 H5A 0.8800 .
N6 C28 1.510(7) .
N6 C20 1.513(8) .
N6 C32 1.514(8) .
N6 C24 1.518(7) .
N7 C48 1.509(5) .
N7 C36 1.511(6) .
N7 C44 1.512(6) .
N7 C40 1.515(6) .
C1 C6 1.367(6) .
C1 C2 1.373(6) .
C2 C3 1.370(6) .
C2 H2 0.9500 .
C3 C4 1.374(6) .
C3 H3 0.9500 .
C4 C5 1.399(5) .
C5 C6 1.363(6) .
C5 H5 0.9500 .
C6 H6 0.9500 .
C8 C9 1.383(5) .
C8 C13 1.410(5) .
C9 C10 1.369(6) .
C9 H9 0.9500 .
C10 C11 1.390(6) .
C10 H10 0.9500 .
C11 C12 1.362(6) .
C11 H11 0.9500 .
C12 C13 1.371(6) .
C12 H12 0.9500 .
C15 C16 1.361(5) .
C15 C17 1.437(5) .
C16 C19 1.424(5) 7_556
C16 H16 0.9500 .
C17 C18 1.411(5) .
C17 C17 1.441(7) 7_556
C18 C19 1.340(5) .
C18 H18 0.9500 .
C19 C16 1.424(5) 7_556
C19 H19 0.9500 .
C20 C21 1.581(11) .
C20 H20A 0.9900 .
C20 H20B 0.9900 .
C21 C22 1.425(12) .
C21 H21A 0.9900 .
C21 H21B 0.9900 .
C22 C23 1.361(10) .
C22 H22A 0.9900 .
C22 H22B 0.9900 .
C23 H23A 0.9800 .
C23 H23B 0.9800 .
C23 H23C 0.9800 .
C24 C25 1.524(8) .
C24 H24A 0.9900 .
C24 H24B 0.9900 .
C25 C26 1.540(9) .
C25 H25A 0.9900 .
C25 H25B 0.9900 .
C26 C27 1.455(12) .
C26 H26A 0.9900 .
C26 H26B 0.9900 .
C27 H27A 0.9800 .
C27 H27B 0.9800 .
C27 H27C 0.9800 .
C28 C29 1.517(7) .
C28 H28A 0.9900 .
C28 H28B 0.9900 .
C29 C30 1.521(8) .
C29 H29A 0.9900 .
C29 H29B 0.9900 .
C30 C31 1.499(8) .
C30 H30A 0.9900 .
C30 H30B 0.9900 .
C31 H31A 0.9800 .
C31 H31B 0.9800 .
C31 H31C 0.9800 .
C32 C33 1.488(9) .
C32 H32A 0.9900 .
C32 H32B 0.9900 .
C34 C35 1.457(12) .
C34 C33 1.531(9) .
C34 H34A 0.9900 .
C34 H34B 0.9900 .
C35 H35A 0.9800 .
C35 H35B 0.9800 .
C35 H35C 0.9800 .
C36 C37 1.494(8) .
C36 H36A 0.9900 .
C36 H36B 0.9900 .
C37 C38 1.569(10) .
C37 H37A 0.9900 .
C37 H37B 0.9900 .
C38 C39 1.447(8) .
C38 H38A 0.9900 .
C38 H38B 0.9900 .
C39 H39A 0.9800 .
C39 H39B 0.9800 .
C39 H39C 0.9800 .
C40 C41 1.534(7) .
C40 H40A 0.9900 .
C40 H40B 0.9900 .
C44 C45 1.510(7) .
C44 H44A 0.9900 .
C44 H44B 0.9900 .
C45 C46 1.490(9) .
C45 H45A 0.9900 .
C45 H45B 0.9900 .
C46 C47 1.514(11) .
C46 H46A 0.9900 .
C46 H46B 0.9900 .
C47 H47A 0.9800 .
C47 H47B 0.9800 .
C47 H47C 0.9800 .
C48 C49 1.489(6) .
C48 H48A 0.9900 .
C48 H48B 0.9900 .
C49 C50 1.526(6) .
C49 H49A 0.9900 .
C49 H49B 0.9900 .
C50 C51 1.476(7) .
C50 H50A 0.9900 .
C50 H50B 0.9900 .
C51 H51A 0.9800 .
C51 H51B 0.9800 .
C51 H51C 0.9800 .
C33 H33A 0.9900 .
C33 H33B 0.9900 .
C43 C42 1.536(8) .
C43 C41 1.560(6) .
C43 H43A 0.9900 .
C43 H43B 0.9900 .
C42 H42A 0.9800 .
C42 H42B 0.9800 .
C42 H42C 0.9800 .
C41 H41A 0.9900 .
C41 H41B 0.9900 .

loop_
_platon_squeeze_void_nr
_platon_squeeze_void_average_x
_platon_squeeze_void_average_y
_platon_squeeze_void_average_z
_platon_squeeze_void_volume
_platon_squeeze_void_count_electrons
_platon_squeeze_void_content
1 0.196 -0.013 0.920 26 2 ' '
2 0.804 -0.013 0.580 26 2 ' '
3 0.500 0.135 0.250 157 37 ' '
4 0.196 0.013 0.420 26 2 ' '
5 0.804 0.013 0.080 26 2 ' '
6 0.000 0.365 0.750 157 37 ' '
7 0.304 0.487 0.580 26 2 ' '
8 0.696 0.487 0.920 26 2 ' '
9 0.304 0.513 0.080 26 2 ' '
10 0.696 0.513 0.420 26 2 ' '
11 0.000 0.635 0.250 157 37 ' '
12 0.500 0.865 0.750 157 37 ' '
